data_4501007
loop_
_publ_author_name
'Naik, Anil D.'
'Tinant, Bernard'
'L\'eonard, Alexandre'
'Marchand-Brynaert, Jacqueline'
'Su, Bao-Lian'
'Garcia, Yann'

_publ_section_title
;
 (Di)-aminoguanidine Functionalization through Transamination: An Avenue
 to an Auspicious Class of Supramolecular Synthons
;
_journal_issue 9
_journal_name_full 'Crystal Growth &amp; Design'
_journal_page_first 4034
_journal_paper_doi 10.1021/cg200612j
_journal_volume 11
_journal_year 2011
_chemical_formula_sum 'C2 H8 Cl N5 O'
_chemical_formula_weight 153.58
_chemical_name_systematic
; 
 ? 
;
_space_group_IT_number 2
_symmetry_cell_setting triclinic
_symmetry_space_group_name_Hall '-P 1'
_symmetry_space_group_name_H-M 'P -1'
_atom_sites_solution_hydrogens geom
_atom_sites_solution_primary direct
_atom_sites_solution_secondary difmap
_audit_creation_method SHELXL-97
_cell_angle_alpha 83.75(2)
_cell_angle_beta 78.82(2)
_cell_angle_gamma 86.52(2)
_cell_formula_units_Z 2
_cell_length_a 6.183(2)
_cell_length_b 6.205(2)
_cell_length_c 8.795(3)
_cell_measurement_reflns_used all
_cell_measurement_temperature 120(2)
_cell_measurement_theta_max 26.3
_cell_measurement_theta_min 4.5
_cell_volume 328.78(19)
_computing_cell_refinement MAR
_computing_data_collection MAR
_computing_data_reduction MARHKL
_computing_structure_refinement 'SHELXL-97 (Sheldrick, 1997)'
_computing_structure_solution 'SHELXS-97 (Sheldrick, 1990)'
_diffrn_ambient_temperature 120(2)
_diffrn_detector_area_resol_mean 6.66
_diffrn_measured_fraction_theta_full 0.910
_diffrn_measured_fraction_theta_max 0.910
_diffrn_measurement_device_type 'MAR345 image plate'
_diffrn_measurement_method '201 images, \D\F 3\%'
_diffrn_radiation_monochromator graphite
_diffrn_radiation_source 'RU200 rotating anode'
_diffrn_radiation_type MoK\a
_diffrn_radiation_wavelength 0.71069
_diffrn_reflns_av_R_equivalents 0.057
_diffrn_reflns_av_sigmaI/netI 0.0413
_diffrn_reflns_limit_h_max 7
_diffrn_reflns_limit_h_min -7
_diffrn_reflns_limit_k_max 7
_diffrn_reflns_limit_k_min -7
_diffrn_reflns_limit_l_max 10
_diffrn_reflns_limit_l_min -10
_diffrn_reflns_number 7623
_diffrn_reflns_theta_full 26.37
_diffrn_reflns_theta_max 26.37
_diffrn_reflns_theta_min 4.26
_exptl_absorpt_coefficient_mu 0.509
_exptl_absorpt_correction_type none
_exptl_crystal_colour colourless
_exptl_crystal_density_diffrn 1.551
_exptl_crystal_density_method 'not measured'
_exptl_crystal_description plate
_exptl_crystal_F_000 160
_exptl_crystal_size_max 0.4
_exptl_crystal_size_mid 0.3
_exptl_crystal_size_min 0.1
_refine_diff_density_max 0.445
_refine_diff_density_min -0.550
_refine_diff_density_rms 0.150
_refine_ls_extinction_coef 0.71(7)
_refine_ls_extinction_expression Fc^*^=kFc[1+0.001xFc^2^\l^3^/sin(2\q)]^-1/4^
_refine_ls_extinction_method SHELXL
_refine_ls_goodness_of_fit_ref 1.243
_refine_ls_hydrogen_treatment refall
_refine_ls_matrix_type full
_refine_ls_number_parameters 107
_refine_ls_number_reflns 1216
_refine_ls_number_restraints 8
_refine_ls_restrained_S_all 1.249
_refine_ls_R_factor_all 0.0457
_refine_ls_R_factor_gt 0.0430
_refine_ls_shift/su_max 0.000
_refine_ls_shift/su_mean 0.000
_refine_ls_structure_factor_coef Fsqd
_refine_ls_weighting_details 'calc w=1/[\s^2^(Fo^2^)+(0.0589P)^2^+0.2507P] where P=(Fo^2^+2Fc^2^)/3'
_refine_ls_weighting_scheme calc
_refine_ls_wR_factor_gt 0.1146
_refine_ls_wR_factor_ref 0.1209
_reflns_number_gt 1199
_reflns_number_total 1216
_reflns_threshold_expression >2sigma(I)
_cod_data_source_file cg200612j_si_003.cif
_cod_data_source_block trzdg
_cod_depositor_comments
;
The following automatic conversions were performed:
'_atom_site_symetry_multiplicity' tag replaced with
'_atom_site_symmetry_multiplicity'.

Automatic conversion script
Id: cif_correct_tags 1440 2010-10-19 06:21:57Z saulius 
;
_cod_original_sg_symbol_H-M P-1
_cod_database_code 4501007

loop_
_symmetry_equiv_pos_as_xyz
'x, y, z'
'-x, -y, -z'

loop_
_atom_site_label
_atom_site_type_symbol
_atom_site_fract_x
_atom_site_fract_y
_atom_site_fract_z
_atom_site_U_iso_or_equiv
_atom_site_adp_type
_atom_site_occupancy
_atom_site_symmetry_multiplicity
_atom_site_calc_flag
_atom_site_refinement_flags
Cl1 Cl 0.20669(8) 0.30392(8) 0.08745(5) 0.0201(3) Uani 1 1 d .
O1 O 0.3294(3) 0.7199(3) 0.82773(19) 0.0266(5) Uani 1 1 d D
H1A H 0.463(4) 0.707(6) 0.850(4) 0.035 Uiso 1 1 d D
H1B H 0.252(5) 0.613(5) 0.889(3) 0.035 Uiso 1 1 d D
N1 N 0.2824(3) 0.7465(3) 0.5304(2) 0.0177(5) Uani 1 1 d D
N2 N 0.4710(3) 0.7669(3) 0.4150(2) 0.0214(5) Uani 1 1 d .
C3 C 0.3984(4) 0.7866(3) 0.2852(3) 0.0200(5) Uani 1 1 d D
N4 N 0.1722(3) 0.7801(3) 0.3123(2) 0.0164(5) Uani 1 1 d .
C5 C 0.1026(4) 0.7555(3) 0.4683(2) 0.0155(5) Uani 1 1 d .
N6 N 0.0206(3) 0.7988(3) 0.2108(2) 0.0216(5) Uani 1 1 d D
N7 N -0.1063(3) 0.7444(3) 0.5397(2) 0.0174(4) Uani 1 1 d D
H1 H 0.299(5) 0.729(5) 0.630(3) 0.021 Uiso 1 1 d D
H3 H 0.490(5) 0.804(5) 0.184(3) 0.021 Uiso 1 1 d D
H6A H 0.047(5) 0.929(4) 0.150(3) 0.021 Uiso 1 1 d D
H6B H 0.051(5) 0.690(4) 0.146(3) 0.021 Uiso 1 1 d D
H7A H -0.215(4) 0.745(5) 0.484(3) 0.021 Uiso 1 1 d D
H7B H -0.146(5) 0.722(4) 0.641(3) 0.021 Uiso 1 1 d D

loop_
_atom_site_aniso_label
_atom_site_aniso_U_11
_atom_site_aniso_U_22
_atom_site_aniso_U_33
_atom_site_aniso_U_23
_atom_site_aniso_U_13
_atom_site_aniso_U_12
Cl1 0.0202(4) 0.0239(4) 0.0163(4) 0.0002(2) -0.0045(2) -0.0017(2)
O1 0.0211(10) 0.0390(10) 0.0202(8) 0.0029(7) -0.0065(6) -0.0071(8)
N1 0.0170(10) 0.0200(9) 0.0165(9) -0.0013(6) -0.0045(7) 0.0001(7)
N2 0.0170(10) 0.0241(9) 0.0219(10) -0.0024(7) -0.0011(7) -0.0008(8)
C3 0.0194(12) 0.0206(10) 0.0189(10) -0.0029(8) -0.0003(8) -0.0014(8)
N4 0.0190(10) 0.0170(8) 0.0135(8) -0.0016(6) -0.0038(7) -0.0010(7)
C5 0.0199(12) 0.0109(9) 0.0162(10) -0.0021(7) -0.0042(8) 0.0004(8)
N6 0.0258(11) 0.0256(10) 0.0151(9) -0.0020(7) -0.0082(7) -0.0012(8)
N7 0.0160(10) 0.0213(9) 0.0149(9) -0.0023(7) -0.0025(7) -0.0012(7)

loop_
_atom_type_symbol
_atom_type_description
_atom_type_scat_dispersion_real
_atom_type_scat_dispersion_imag
_atom_type_scat_source
C C 0.0033 0.0016 'International Tables Vol C Tables 4.2.6.8 and 6.1.1.4'
H H 0.0000 0.0000 'International Tables Vol C Tables 4.2.6.8 and 6.1.1.4'
N N 0.0061 0.0033 'International Tables Vol C Tables 4.2.6.8 and 6.1.1.4'
O O 0.0106 0.0060 'International Tables Vol C Tables 4.2.6.8 and 6.1.1.4'
Cl Cl 0.1484 0.1585 'International Tables Vol C Tables 4.2.6.8 and 6.1.1.4'

loop_
_geom_angle_atom_site_label_1
_geom_angle_atom_site_label_2
_geom_angle_atom_site_label_3
_geom_angle
H1A O1 H1B 106(3)
C5 N1 N2 110.90(18)
C5 N1 H1 131(2)
N2 N1 H1 118(2)
C3 N2 N1 104.63(19)
N2 C3 N4 111.02(19)
N2 C3 H3 124.5(18)
N4 C3 H3 124.5(18)
C5 N4 C3 107.13(18)
C5 N4 N6 120.92(19)
C3 N4 N6 131.93(18)
N7 C5 N1 128.7(2)
N7 C5 N4 125.0(2)
N1 C5 N4 106.32(19)
N4 N6 H6A 105.9(18)
N4 N6 H6B 109.1(18)
H6A N6 H6B 108(2)
C5 N7 H7A 120.6(19)
C5 N7 H7B 123(2)
H7A N7 H7B 116(3)

loop_
_geom_bond_atom_site_label_1
_geom_bond_atom_site_label_2
_geom_bond_distance
O1 H1A 0.88(3)
O1 H1B 0.91(2)
N1 C5 1.326(3)
N1 N2 1.392(3)
N1 H1 0.89(2)
N2 C3 1.296(3)
C3 N4 1.374(3)
C3 H3 0.96(2)
N4 C5 1.351(3)
N4 N6 1.406(3)
C5 N7 1.325(3)
N6 H6A 0.92(2)
N6 H6B 0.92(2)
N7 H7A 0.91(2)
N7 H7B 0.87(2)

loop_
_geom_torsion_atom_site_label_1
_geom_torsion_atom_site_label_2
_geom_torsion_atom_site_label_3
_geom_torsion_atom_site_label_4
_geom_torsion
C5 N1 N2 C3 -0.4(2)
N1 N2 C3 N4 0.1(2)
N2 C3 N4 C5 0.2(2)
N2 C3 N4 N6 178.6(2)
N2 N1 C5 N7 -179.26(19)
N2 N1 C5 N4 0.5(2)
C3 N4 C5 N7 179.36(19)
N6 N4 C5 N7 0.7(3)
C3 N4 C5 N1 -0.4(2)
N6 N4 C5 N1 -179.02(17)
